data_7235262
loop_
_publ_author_name
'Dutta, Jayita'
'Bhattacharya, Samaresh'

_publ_section_title
;
 Controlled interaction of benzaldehyde thiosemicarbazones with palladium:
 formation of bis-complexes with cis-geometry and organopalladium
 complexes, and their catalytic application in C--C and C--N coupling
;
_journal_issue 27
_journal_name_full 'RSC Advances'
_journal_page_first 10707
_journal_paper_doi 10.1039/c3ra40829a
_journal_volume 3
_journal_year 2013
_chemical_formula_sum 'C18 H20 N6 O2 Pd S2'
_chemical_formula_weight 522.94
_space_group_IT_number 33
_space_group_name_Hall 'P 2c -2n'
_space_group_name_H-M_alt 'P n a 21'
_symmetry_space_group_name_H-M 'P n a 21'
_atom_sites_solution_hydrogens geom
_atom_sites_solution_primary direct
_atom_sites_solution_secondary difmap
_audit_creation_method SHELXL-97
_cell_angle_alpha 90.00
_cell_angle_beta 90.00
_cell_angle_gamma 90.00
_cell_formula_units_Z 4
_cell_length_a 17.767(5)
_cell_length_b 13.134(4)
_cell_length_c 8.830(3)
_cell_measurement_temperature 273(2)
_cell_volume 2060.5(11)
_computing_structure_refinement 'SHELXL-97 (Sheldrick, 2008)'
_computing_structure_solution 'SHELXS-97 (Sheldrick, 2008)'
_diffrn_ambient_temperature 273(2)
_diffrn_measured_fraction_theta_full 0.951
_diffrn_measured_fraction_theta_max 0.951
_diffrn_radiation_monochromator graphite
_diffrn_radiation_source 'fine-focus sealed tube'
_diffrn_radiation_type MoK\a
_diffrn_radiation_wavelength 0.71073
_diffrn_reflns_av_R_equivalents 0.0575
_diffrn_reflns_av_sigmaI/netI 0.0619
_diffrn_reflns_limit_h_max 22
_diffrn_reflns_limit_h_min -21
_diffrn_reflns_limit_k_max 16
_diffrn_reflns_limit_k_min -15
_diffrn_reflns_limit_l_max 11
_diffrn_reflns_limit_l_min -11
_diffrn_reflns_number 15339
_diffrn_reflns_theta_full 27.30
_diffrn_reflns_theta_max 27.30
_diffrn_reflns_theta_min 1.93
_exptl_absorpt_coefficient_mu 1.131
_exptl_absorpt_correction_T_max 0.807
_exptl_absorpt_correction_T_min 0.754
_exptl_absorpt_correction_type multi-scan
_exptl_crystal_density_diffrn 1.686
_exptl_crystal_density_method 'not measured'
_exptl_crystal_F_000 1056
_exptl_crystal_size_max 0.25
_exptl_crystal_size_mid 0.21
_exptl_crystal_size_min 0.19
_refine_diff_density_max 0.347
_refine_diff_density_min -0.397
_refine_diff_density_rms 0.073
_refine_ls_abs_structure_details 'Flack H D (1983), Acta Cryst. A39, 876-881'
_refine_ls_abs_structure_Flack -0.01(3)
_refine_ls_extinction_method none
_refine_ls_goodness_of_fit_ref 0.885
_refine_ls_hydrogen_treatment constr
_refine_ls_matrix_type full
_refine_ls_number_parameters 264
_refine_ls_number_reflns 4254
_refine_ls_number_restraints 1
_refine_ls_restrained_S_all 0.885
_refine_ls_R_factor_all 0.0528
_refine_ls_R_factor_gt 0.0367
_refine_ls_shift/su_max 0.187
_refine_ls_shift/su_mean 0.005
_refine_ls_structure_factor_coef Fsqd
_refine_ls_weighting_details 'calc w=1/[\s^2^(Fo^2^)+(0.0406P)^2^+0.3421P] where P=(Fo^2^+2Fc^2^)/3'
_refine_ls_weighting_scheme calc
_refine_ls_wR_factor_gt 0.0738
_refine_ls_wR_factor_ref 0.0808
_reflns_number_gt 3428
_reflns_number_total 4254
_reflns_threshold_expression &gt;2sigma(I)
_cod_data_source_file c3ra40829a.cif
_cod_data_source_block jd333
_cod_depositor_comments
;
The following automatic conversions were performed:

data item '_exptl_absorpt_correction_type' value 'Multi-Scan' was
changed to 'multi-scan' in accordance with the
/home/saulius/struct/COD-crude-data/automatic-downloads/DataCite-retrospective/RSC/depositions/lib/dictionaries/cif_core.dic
dictionary named 'cif_core.dic' version 2.4.2 last updated on
2011-04-26.

Automatic conversion script
Id: cif_fix_values 6909 2019-04-08 15:41:33Z antanas 
;
_cod_original_sg_symbol_H-M Pna21
_cod_database_code 7235262

loop_
_symmetry_equiv_pos_as_xyz
'x, y, z'
'-x, -y, z+1/2'
'-x+1/2, y+1/2, z+1/2'
'x+1/2, -y+1/2, z'

loop_
_atom_site_label
_atom_site_type_symbol
_atom_site_fract_x
_atom_site_fract_y
_atom_site_fract_z
_atom_site_U_iso_or_equiv
_atom_site_adp_type
_atom_site_occupancy
_atom_site_symmetry_multiplicity
_atom_site_calc_flag
_atom_site_refinement_flags
Pd1 Pd 0.793025(15) 0.85814(2) -0.24853(5) 0.02808(10) Uani 1 1 d .
S1 S 0.87437(8) 0.94451(12) -0.40113(15) 0.0392(4) Uani 1 1 d .
S2 S 0.72078(8) 0.79043(12) -0.43376(16) 0.0415(3) Uani 1 1 d .
O1 O 0.52422(16) 1.0233(3) 0.2573(5) 0.0487(8) Uani 1 1 d .
O2 O 1.03938(18) 0.7494(3) 0.2935(4) 0.0434(10) Uani 1 1 d .
N1 N 0.8451(2) 0.9448(3) -0.0837(5) 0.0270(10) Uani 1 1 d .
C9 C 0.9362(2) 0.9761(3) -0.2556(8) 0.0306(9) Uani 1 1 d .
N3 N 1.0058(2) 1.0075(3) -0.2941(5) 0.0403(12) Uani 1 1 d .
H3A H 1.0375 1.0240 -0.2248 0.048 Uiso 1 1 calc R
H3B H 1.0184 1.0111 -0.3880 0.048 Uiso 1 1 calc R
N5 N 0.6644(3) 0.7210(4) -0.1674(5) 0.0358(12) Uani 1 1 d .
N4 N 0.7365(2) 0.7526(3) -0.1182(5) 0.0310(10) Uani 1 1 d .
N6 N 0.5888(2) 0.7055(3) -0.3735(5) 0.0448(12) Uani 1 1 d .
H6A H 0.5552 0.6767 -0.3179 0.054 Uiso 1 1 calc R
H6B H 0.5805 0.7145 -0.4686 0.054 Uiso 1 1 calc R
N2 N 0.9204(2) 0.9723(3) -0.1098(5) 0.0310(9) Uani 1 1 d .
C8 C 0.8187(3) 0.9784(4) 0.0424(6) 0.0335(12) Uani 1 1 d .
H8 H 0.8532 1.0066 0.1096 0.040 Uiso 1 1 calc R
C1 C 0.7405(3) 0.9769(4) 0.0907(6) 0.0308(11) Uani 1 1 d .
C2 C 0.6805(3) 0.9836(4) -0.0091(5) 0.0339(12) Uani 1 1 d .
H2 H 0.6895 0.9777 -0.1125 0.041 Uiso 1 1 calc R
C3 C 0.6073(3) 0.9988(4) 0.0413(6) 0.0375(12) Uani 1 1 d .
H3 H 0.5680 1.0043 -0.0279 0.045 Uiso 1 1 calc R
C4 C 0.5932(3) 1.0057(4) 0.1941(5) 0.0351(13) Uani 1 1 d .
C7 C 0.4633(3) 1.0392(5) 0.1545(6) 0.0488(15) Uani 1 1 d .
H7A H 0.4770 1.0905 0.0821 0.073 Uiso 1 1 calc R
H7B H 0.4196 1.0610 0.2097 0.073 Uiso 1 1 calc R
H7C H 0.4523 0.9767 0.1025 0.073 Uiso 1 1 calc R
C5 C 0.6520(3) 0.9986(4) 0.2968(5) 0.0407(14) Uani 1 1 d .
H5 H 0.6424 1.0024 0.4002 0.049 Uiso 1 1 calc R
C6 C 0.7252(2) 0.9859(4) 0.2455(8) 0.0374(11) Uani 1 1 d .
H6 H 0.7646 0.9833 0.3148 0.045 Uiso 1 1 calc R
C18 C 0.6550(3) 0.7367(5) -0.3112(6) 0.0328(14) Uani 1 1 d .
C17 C 0.7601(3) 0.7057(4) -0.0007(5) 0.0341(12) Uani 1 1 d .
H17 H 0.7272 0.6600 0.0450 0.041 Uiso 1 1 calc R
C10 C 0.8345(3) 0.7178(4) 0.0685(6) 0.0337(11) Uani 1 1 d .
C15 C 0.9002(3) 0.7280(3) -0.0136(5) 0.0299(11) Uani 1 1 d .
H15 H 0.8979 0.7281 -0.1189 0.036 Uiso 1 1 calc R
C14 C 0.9700(3) 0.7381(3) 0.0572(6) 0.0330(11) Uani 1 1 d .
H14 H 1.0137 0.7448 -0.0002 0.040 Uiso 1 1 calc R
C13 C 0.9737(3) 0.7381(4) 0.2139(5) 0.0348(13) Uani 1 1 d .
C16 C 1.1070(3) 0.7662(4) 0.2104(6) 0.0491(16) Uani 1 1 d .
H16A H 1.1170 0.7084 0.1471 0.074 Uiso 1 1 calc R
H16B H 1.1481 0.7758 0.2796 0.074 Uiso 1 1 calc R
H16C H 1.1015 0.8258 0.1485 0.074 Uiso 1 1 calc R
C12 C 0.9085(3) 0.7273(4) 0.2977(5) 0.0384(13) Uani 1 1 d .
H12 H 0.9108 0.7290 0.4029 0.046 Uiso 1 1 calc R
C11 C 0.8403(3) 0.7142(4) 0.2272(7) 0.0393(13) Uani 1 1 d .
H11 H 0.7974 0.7028 0.2852 0.047 Uiso 1 1 calc R

loop_
_atom_site_aniso_label
_atom_site_aniso_U_11
_atom_site_aniso_U_22
_atom_site_aniso_U_33
_atom_site_aniso_U_23
_atom_site_aniso_U_13
_atom_site_aniso_U_12
Pd1 0.02353(15) 0.03416(18) 0.02656(16) 0.0001(3) -0.0010(2) -0.00553(15)
S1 0.0369(8) 0.0509(9) 0.0299(7) 0.0048(7) -0.0004(6) -0.0136(7)
S2 0.0399(7) 0.0553(10) 0.0294(7) -0.0013(6) -0.0048(6) -0.0157(7)
O1 0.0291(16) 0.080(2) 0.0372(18) -0.007(3) 0.002(2) 0.0104(16)
O2 0.0307(19) 0.067(2) 0.033(2) 0.0046(17) -0.0060(15) -0.0020(17)
N1 0.017(2) 0.032(3) 0.033(2) 0.0012(19) 0.0014(18) -0.0018(17)
C9 0.026(2) 0.027(2) 0.039(3) 0.005(3) 0.003(3) 0.0013(17)
N3 0.020(2) 0.056(3) 0.045(3) 0.004(2) 0.0088(17) -0.0065(18)
N5 0.026(2) 0.038(3) 0.043(3) 0.001(2) -0.002(2) -0.008(2)
N4 0.023(2) 0.040(3) 0.030(2) -0.005(2) 0.0009(18) -0.0020(18)
N6 0.036(2) 0.051(3) 0.048(3) -0.001(2) -0.007(2) -0.016(2)
N2 0.019(2) 0.040(3) 0.034(2) 0.004(2) 0.0027(17) -0.0073(17)
C8 0.027(2) 0.040(3) 0.033(3) -0.004(2) -0.007(2) -0.004(2)
C1 0.026(2) 0.032(3) 0.034(3) -0.006(2) -0.001(2) -0.003(2)
C2 0.029(3) 0.046(3) 0.027(3) -0.003(2) 0.003(2) -0.006(2)
C3 0.026(3) 0.053(4) 0.033(3) -0.002(2) -0.002(2) 0.007(2)
C4 0.027(3) 0.040(3) 0.039(3) -0.005(2) 0.007(2) 0.004(2)
C7 0.032(3) 0.058(4) 0.056(4) 0.008(3) 0.005(3) 0.016(3)
C5 0.039(3) 0.063(4) 0.020(3) -0.003(2) 0.002(2) -0.001(3)
C6 0.027(2) 0.055(3) 0.030(2) -0.006(4) -0.006(3) 0.0005(19)
C18 0.027(3) 0.036(3) 0.036(3) -0.003(3) -0.004(2) -0.001(2)
C17 0.034(3) 0.038(3) 0.030(3) 0.003(2) 0.003(2) -0.005(2)
C10 0.030(3) 0.038(3) 0.033(3) 0.004(2) 0.000(2) 0.001(2)
C15 0.032(3) 0.028(3) 0.030(3) 0.002(2) -0.003(2) 0.002(2)
C14 0.030(3) 0.036(3) 0.033(3) 0.004(2) 0.002(2) -0.001(2)
C13 0.031(3) 0.037(3) 0.036(3) 0.003(2) -0.006(2) 0.000(2)
C16 0.034(3) 0.058(4) 0.056(5) 0.005(3) -0.007(3) 0.002(3)
C12 0.037(3) 0.055(4) 0.023(3) 0.001(2) -0.003(2) 0.001(2)
C11 0.030(2) 0.050(3) 0.037(4) 0.004(3) 0.006(2) 0.001(2)

loop_
_atom_type_symbol
_atom_type_description
_atom_type_scat_dispersion_real
_atom_type_scat_dispersion_imag
_atom_type_scat_source
C C 0.0033 0.0016 'International Tables Vol C Tables 4.2.6.8 and 6.1.1.4'
H H 0.0000 0.0000 'International Tables Vol C Tables 4.2.6.8 and 6.1.1.4'
N N 0.0061 0.0033 'International Tables Vol C Tables 4.2.6.8 and 6.1.1.4'
O O 0.0106 0.0060 'International Tables Vol C Tables 4.2.6.8 and 6.1.1.4'
S S 0.1246 0.1234 'International Tables Vol C Tables 4.2.6.8 and 6.1.1.4'
Pd Pd -0.9988 1.0072 'International Tables Vol C Tables 4.2.6.8 and 6.1.1.4'

loop_
_geom_angle_atom_site_label_1
_geom_angle_atom_site_label_2
_geom_angle_atom_site_label_3
_geom_angle
N4 Pd1 N1 101.25(16)
N4 Pd1 S2 82.11(12)
N1 Pd1 S2 168.61(12)
N4 Pd1 S1 166.75(12)
N1 Pd1 S1 81.86(12)
S2 Pd1 S1 97.36(6)
C9 S1 Pd1 94.73(19)
C18 S2 Pd1 95.21(19)
C4 O1 C7 116.4(5)
C13 O2 C16 118.1(4)
C8 N1 N2 113.6(4)
C8 N1 Pd1 129.4(3)
N2 N1 Pd1 116.9(3)
N2 C9 N3 117.0(5)
N2 C9 S1 125.2(3)
N3 C9 S1 117.8(5)
C9 N3 H3A 120.0
C9 N3 H3B 120.0
H3A N3 H3B 120.0
C18 N5 N4 111.8(5)
C17 N4 N5 114.0(4)
C17 N4 Pd1 128.1(4)
N5 N4 Pd1 117.8(3)
C18 N6 H6A 120.0
C18 N6 H6B 120.0
H6A N6 H6B 120.0
C9 N2 N1 111.9(4)
N1 C8 C1 126.7(4)
N1 C8 H8 116.6
C1 C8 H8 116.6
C2 C1 C6 117.9(4)
C2 C1 C8 123.2(4)
C6 C1 C8 118.1(4)
C1 C2 C3 121.7(4)
C1 C2 H2 119.2
C3 C2 H2 119.2
C4 C3 C2 119.6(5)
C4 C3 H3 120.2
C2 C3 H3 120.2
O1 C4 C3 125.1(5)
O1 C4 C5 114.8(4)
C3 C4 C5 120.0(4)
O1 C7 H7A 109.5
O1 C7 H7B 109.5
H7A C7 H7B 109.5
O1 C7 H7C 109.5
H7A C7 H7C 109.5
H7B C7 H7C 109.5
C6 C5 C4 120.0(5)
C6 C5 H5 120.0
C4 C5 H5 120.0
C5 C6 C1 120.8(5)
C5 C6 H6 119.6
C1 C6 H6 119.6
N5 C18 N6 117.3(6)
N5 C18 S2 125.9(5)
N6 C18 S2 116.8(4)
N4 C17 C10 125.7(5)
N4 C17 H17 117.2
C10 C17 H17 117.2
C15 C10 C11 117.7(4)
C15 C10 C17 123.7(4)
C11 C10 C17 118.5(4)
C10 C15 C14 121.7(5)
C10 C15 H15 119.2
C14 C15 H15 119.2
C13 C14 C15 119.3(5)
C13 C14 H14 120.4
C15 C14 H14 120.4
O2 C13 C12 116.7(4)
O2 C13 C14 123.5(4)
C12 C13 C14 119.8(4)
O2 C16 H16A 109.5
O2 C16 H16B 109.5
H16A C16 H16B 109.5
O2 C16 H16C 109.5
H16A C16 H16C 109.5
H16B C16 H16C 109.5
C11 C12 C13 120.6(4)
C11 C12 H12 119.7
C13 C12 H12 119.7
C12 C11 C10 120.8(5)
C12 C11 H11 119.6
C10 C11 H11 119.6

loop_
_geom_bond_atom_site_label_1
_geom_bond_atom_site_label_2
_geom_bond_distance
Pd1 N4 2.063(4)
Pd1 N1 2.067(4)
Pd1 S2 2.2613(14)
Pd1 S1 2.2784(15)
S1 C9 1.741(6)
S2 C18 1.742(6)
O1 C4 1.367(5)
O1 C7 1.429(6)
O2 C13 1.371(5)
O2 C16 1.425(6)
N1 C8 1.286(6)
N1 N2 1.405(5)
C9 N2 1.319(8)
C9 N3 1.346(5)
N3 H3A 0.8600
N3 H3B 0.8600
N5 C18 1.297(6)
N5 N4 1.415(6)
N4 C17 1.277(6)
N6 C18 1.362(7)
N6 H6A 0.8600
N6 H6B 0.8600
C8 C1 1.454(6)
C8 H8 0.9300
C1 C2 1.386(6)
C1 C6 1.398(8)
C2 C3 1.390(6)
C2 H2 0.9300
C3 C4 1.375(7)
C3 H3 0.9300
C4 C5 1.387(6)
C7 H7A 0.9600
C7 H7B 0.9600
C7 H7C 0.9600
C5 C6 1.387(6)
C5 H5 0.9300
C6 H6 0.9300
C17 C10 1.465(7)
C17 H17 0.9300
C10 C15 1.381(6)
C10 C11 1.406(7)
C15 C14 1.395(6)
C15 H15 0.9300
C14 C13 1.385(7)
C14 H14 0.9300
C13 C12 1.382(6)
C16 H16A 0.9600
C16 H16B 0.9600
C16 H16C 0.9600
C12 C11 1.373(6)
C12 H12 0.9300
C11 H11 0.9300
